data_4350370
loop_
_publ_author_name
'Lu, Connie C.'
'Peters, Jonas C.'

_publ_section_title
;
 Pseudotetrahedral manganese complexes supported by the anionic
 tris(phosphino)borate ligand [PhBP(iPr)3].
;
_journal_issue 21
_journal_name_full 'Inorganic chemistry'
_journal_page_first 8597
_journal_page_last 8607
_journal_paper_doi 10.1021/ic060735q
_journal_volume 45
_journal_year 2006
_chemical_formula_sum 'C39 H71 B Mn N P3'
_chemical_formula_weight 712.63
_space_group_IT_number 2
_space_group_name_Hall '-P 1'
_space_group_name_H-M_alt 'P -1'
_symmetry_cell_setting triclinic
_symmetry_Int_Tables_number 2
_symmetry_space_group_name_H-M 'P -1'
_atom_sites_solution_hydrogens geom
_atom_sites_solution_primary direct
_atom_sites_solution_secondary difmap
_audit_creation_method SHELXL-97
_cell_angle_alpha 98.393(2)
_cell_angle_beta 101.614(2)
_cell_angle_gamma 107.482(2)
_cell_formula_units_Z 2
_cell_length_a 10.690(1)
_cell_length_b 11.249(1)
_cell_length_c 18.718(2)
_cell_measurement_reflns_used 20417
_cell_measurement_temperature 100
_cell_measurement_theta_max 27.96
_cell_measurement_theta_min 2.53
_cell_volume 2051.0(3)
_computing_cell_refinement 'Bruker SMART 5.606'
_computing_data_collection 'Bruker SMART 5.054'
_computing_data_reduction 'Bruker SAINT 6.45'
_computing_structure_refinement 'Bruker SHELXTL 6.14'
_computing_structure_solution 'Bruker SHELXTL 6.14'
_diffrn_ambient_temperature 100
_diffrn_measured_fraction_theta_full 0.925
_diffrn_measured_fraction_theta_max 0.925
_diffrn_measurement_device_type 'Bruker SMART 1000'
_diffrn_measurement_method '\w scans'
_diffrn_radiation_monochromator graphite
_diffrn_radiation_source 'normal-focus sealed tube'
_diffrn_radiation_type MoK\a
_diffrn_radiation_wavelength 0.71073
_diffrn_reflns_av_R_equivalents 0.0690
_diffrn_reflns_av_sigmaI/netI 0.0626
_diffrn_reflns_limit_h_max 14
_diffrn_reflns_limit_h_min -14
_diffrn_reflns_limit_k_max 14
_diffrn_reflns_limit_k_min -15
_diffrn_reflns_limit_l_max 24
_diffrn_reflns_limit_l_min -24
_diffrn_reflns_number 42790
_diffrn_reflns_theta_full 28.40
_diffrn_reflns_theta_max 28.40
_diffrn_reflns_theta_min 1.95
_diffrn_standards_decay_% 0
_diffrn_standards_interval_time 'initial data recollected at end'
_exptl_absorpt_coefficient_mu 0.465
_exptl_absorpt_correction_type none
_exptl_crystal_colour yellow
_exptl_crystal_density_diffrn 1.154
_exptl_crystal_density_method 'not measured'
_exptl_crystal_description 'rough slab'
_exptl_crystal_F_000 774
_exptl_crystal_size_max 0.37
_exptl_crystal_size_mid 0.26
_exptl_crystal_size_min 0.11
_refine_diff_density_max 0.742
_refine_diff_density_min -0.479
_refine_diff_density_rms 0.063
_refine_ls_extinction_method none
_refine_ls_goodness_of_fit_ref 1.499
_refine_ls_hydrogen_treatment noref
_refine_ls_matrix_type full
_refine_ls_number_parameters 458
_refine_ls_number_reflns 9504
_refine_ls_number_restraints 0
_refine_ls_restrained_S_all 1.499
_refine_ls_R_factor_all 0.0701
_refine_ls_R_factor_gt 0.0419
_refine_ls_shift/su_max 0.008
_refine_ls_shift/su_mean 0.000
_refine_ls_structure_factor_coef Fsqd
_refine_ls_weighting_details 'calc w=1/[\s^2^(Fo^2^)] where P=(Fo^2^+2Fc^2^)/3'
_refine_ls_weighting_scheme sigma
_refine_ls_wR_factor_gt 0.0694
_refine_ls_wR_factor_ref 0.0726
_reflns_number_gt 6761
_reflns_number_total 9504
_reflns_threshold_expression >2sigma(I)
_cod_data_source_file ic060735qsi20060501_035824.cif
_cod_data_source_block complex6
_cod_original_cell_volume 2050.8(4)
_cod_original_sg_symbol_H-M P-1
_cod_database_code 4350370

loop_
_symmetry_equiv_pos_as_xyz
'x, y, z'
'-x, -y, -z'

loop_
_atom_site_label
_atom_site_type_symbol
_atom_site_fract_x
_atom_site_fract_y
_atom_site_fract_z
_atom_site_U_iso_or_equiv
_atom_site_adp_type
_atom_site_occupancy
_atom_site_symmetry_multiplicity
_atom_site_calc_flag
_atom_site_refinement_flags
_atom_site_disorder_assembly
_atom_site_disorder_group
Mn Mn -0.01134(3) 0.85787(3) 0.256742(17) 0.01794(8) Uani 1 1 d . . .
P1 P -0.22417(5) 0.76356(4) 0.14439(3) 0.01618(12) Uani 1 1 d . . .
P2 P 0.08032(5) 0.68929(4) 0.19914(3) 0.01669(12) Uani 1 1 d . . .
P3 P -0.11615(5) 0.70671(5) 0.33551(3) 0.01971(12) Uani 1 1 d . B .
B B -0.2023(2) 0.51956(19) 0.18711(12) 0.0170(5) Uani 1 1 d . . .
N N 0.15180(17) 1.01189(15) 0.30785(10) 0.0236(4) Uani 1 1 d . . .
H1 H 0.2169(19) 0.9861(17) 0.3160(10) 0.021(6) Uiso 1 1 d . . .
C1 C -0.29984(18) 0.36869(17) 0.15575(10) 0.0166(4) Uani 1 1 d . . .
C2 C -0.42542(19) 0.32437(17) 0.17240(11) 0.0233(5) Uani 1 1 d . . .
H2 H -0.4518 0.3829 0.2028 0.028 Uiso 1 1 calc R . .
C3 C -0.5131(2) 0.19911(18) 0.14667(12) 0.0271(5) Uani 1 1 d . . .
H3 H -0.5973 0.1733 0.1595 0.032 Uiso 1 1 calc R . .
C4 C -0.4774(2) 0.11195(18) 0.10221(11) 0.0270(5) Uani 1 1 d . . .
H4 H -0.5368 0.0259 0.0844 0.032 Uiso 1 1 calc R . .
C5 C -0.3560(2) 0.15080(17) 0.08407(11) 0.0234(5) Uani 1 1 d . . .
H5 H -0.3310 0.0917 0.0532 0.028 Uiso 1 1 calc R . .
C6 C -0.26868(19) 0.27723(16) 0.11085(10) 0.0185(4) Uani 1 1 d . . .
H6 H -0.1845 0.3019 0.0979 0.022 Uiso 1 1 calc R . .
C7 C -0.30182(17) 0.60183(15) 0.15580(10) 0.0161(4) Uani 1 1 d . . .
H7A H -0.3599 0.6063 0.1904 0.019 Uiso 1 1 calc R . .
H7B H -0.3628 0.5507 0.1067 0.019 Uiso 1 1 calc R . .
C8 C -0.06580(17) 0.54426(16) 0.15372(10) 0.0168(4) Uani 1 1 d . . .
H8A H -0.0941 0.5455 0.1002 0.020 Uiso 1 1 calc R . .
H8B H -0.0350 0.4700 0.1563 0.020 Uiso 1 1 calc R . .
C9 C -0.15937(19) 0.54510(16) 0.28046(10) 0.0185(4) Uani 1 1 d . . .
H9A H -0.0807 0.5167 0.2953 0.022 Uiso 1 1 calc R . .
H9B H -0.2358 0.4886 0.2954 0.022 Uiso 1 1 calc R . .
C10 C -0.39177(19) 0.87053(18) 0.20798(11) 0.0242(5) Uani 1 1 d . . .
H10A H -0.4473 0.9257 0.2034 0.036 Uiso 1 1 calc R . .
H10B H -0.3069 0.9158 0.2468 0.036 Uiso 1 1 calc R . .
H10C H -0.4417 0.7924 0.2216 0.036 Uiso 1 1 calc R . .
C11 C -0.35964(18) 0.83570(17) 0.13322(10) 0.0181(4) Uani 1 1 d . . .
H11 H -0.3230 0.9175 0.1173 0.022 Uiso 1 1 calc R . .
C12 C -0.49033(18) 0.75548(18) 0.07413(11) 0.0237(5) Uani 1 1 d . . .
H12A H -0.5261 0.6716 0.0858 0.036 Uiso 1 1 calc R . .
H12B H -0.4716 0.7444 0.0249 0.036 Uiso 1 1 calc R . .
H12C H -0.5574 0.7988 0.0737 0.036 Uiso 1 1 calc R . .
C13 C -0.1657(2) 0.86764(18) 0.02160(11) 0.0264(5) Uani 1 1 d . . .
H13A H -0.1246 0.8620 -0.0205 0.040 Uiso 1 1 calc R . .
H13B H -0.1057 0.9409 0.0616 0.040 Uiso 1 1 calc R . .
H13C H -0.2538 0.8786 0.0049 0.040 Uiso 1 1 calc R . .
C14 C -0.18628(19) 0.74406(17) 0.05111(10) 0.0199(4) Uani 1 1 d . . .
H14 H -0.0957 0.7325 0.0605 0.024 Uiso 1 1 calc R . .
C15 C -0.2812(2) 0.62817(18) -0.00976(11) 0.0271(5) Uani 1 1 d . . .
H15A H -0.3724 0.6339 -0.0219 0.041 Uiso 1 1 calc R . .
H15B H -0.2849 0.5499 0.0082 0.041 Uiso 1 1 calc R . .
H15C H -0.2471 0.6264 -0.0546 0.041 Uiso 1 1 calc R . .
C16 C 0.1904(2) 0.87408(17) 0.12042(11) 0.0270(5) Uani 1 1 d . . .
H16A H 0.2493 0.8991 0.0874 0.040 Uiso 1 1 calc R . .
H16B H 0.2277 0.9352 0.1688 0.040 Uiso 1 1 calc R . .
H16C H 0.0992 0.8736 0.0977 0.040 Uiso 1 1 calc R . .
C17 C 0.18248(18) 0.74050(17) 0.13188(10) 0.0200(4) Uani 1 1 d . . .
H17 H 0.2774 0.7471 0.1560 0.024 Uiso 1 1 calc R . .
C18 C 0.14011(19) 0.64469(18) 0.05717(11) 0.0257(5) Uani 1 1 d . . .
H18A H 0.0516 0.6421 0.0283 0.039 Uiso 1 1 calc R . .
H18B H 0.1336 0.5597 0.0663 0.039 Uiso 1 1 calc R . .
H18C H 0.2079 0.6709 0.0290 0.039 Uiso 1 1 calc R . .
C19 C 0.31257(19) 0.74613(18) 0.31658(11) 0.0281(5) Uani 1 1 d . . .
H19A H 0.3706 0.7143 0.3506 0.042 Uiso 1 1 calc R . .
H19B H 0.2753 0.8002 0.3456 0.042 Uiso 1 1 calc R . .
H19C H 0.3663 0.7962 0.2877 0.042 Uiso 1 1 calc R . .
C20 C 0.19608(18) 0.63298(18) 0.26319(11) 0.0210(4) Uani 1 1 d . . .
H20 H 0.1417 0.5872 0.2948 0.025 Uiso 1 1 calc R . .
C21 C 0.25134(19) 0.53777(18) 0.22397(11) 0.0266(5) Uani 1 1 d . . .
H21A H 0.3142 0.5816 0.1970 0.040 Uiso 1 1 calc R . .
H21B H 0.1758 0.4679 0.1886 0.040 Uiso 1 1 calc R . .
H21C H 0.2993 0.5030 0.2613 0.040 Uiso 1 1 calc R . .
C22 C 0.0732(2) 0.85632(19) 0.46932(12) 0.0349(6) Uani 1 1 d . B .
H22A H 0.1480 0.8584 0.5101 0.052 Uiso 1 1 calc R . .
H22B H 0.0112 0.8912 0.4901 0.052 Uiso 1 1 calc R . .
H22C H 0.1096 0.9078 0.4354 0.052 Uiso 1 1 calc R . .
C23 C -0.0023(3) 0.7210(2) 0.42701(15) 0.0693(10) Uani 1 1 d . . .
H23 H 0.0777 0.7126 0.4048 0.083 Uiso 1 1 d . . .
C25 C -0.2587(2) 0.84489(19) 0.40174(12) 0.0367(6) Uani 1 1 d . B .
H25A H -0.3478 0.8546 0.3979 0.055 Uiso 1 1 calc R . .
H25B H -0.2017 0.9124 0.3829 0.055 Uiso 1 1 calc R . .
H25C H -0.2152 0.8513 0.4542 0.055 Uiso 1 1 calc R . .
C26 C -0.2768(2) 0.71447(18) 0.35533(12) 0.0289(5) Uani 1 1 d . . .
H26 H -0.3379 0.7072 0.3056 0.035 Uiso 1 1 calc R B .
C27 C -0.3544(2) 0.6069(2) 0.38671(15) 0.0513(7) Uani 1 1 d . B .
H27A H -0.3021 0.6118 0.4371 0.077 Uiso 1 1 calc R . .
H27B H -0.3689 0.5246 0.3544 0.077 Uiso 1 1 calc R . .
H27C H -0.4424 0.6149 0.3889 0.077 Uiso 1 1 calc R . .
C28 C 0.19613(19) 1.13992(18) 0.34264(11) 0.0215(5) Uani 1 1 d . . .
C29 C 0.10520(19) 1.20949(18) 0.33410(11) 0.0222(5) Uani 1 1 d . . .
C30 C 0.1510(2) 1.33912(18) 0.36797(12) 0.0316(5) Uani 1 1 d . . .
H30 H 0.0895 1.3850 0.3624 0.038 Uiso 1 1 calc R . .
C31 C 0.2835(2) 1.40252(19) 0.40943(12) 0.0358(6) Uani 1 1 d . . .
H31 H 0.3134 1.4912 0.4314 0.043 Uiso 1 1 calc R . .
C32 C 0.3715(2) 1.33505(19) 0.41845(12) 0.0348(6) Uani 1 1 d . . .
H32 H 0.4625 1.3788 0.4472 0.042 Uiso 1 1 calc R . .
C33 C 0.3325(2) 1.20541(19) 0.38716(11) 0.0261(5) Uani 1 1 d . C .
C34 C -0.0271(2) 1.14317(19) 0.20147(12) 0.0351(6) Uani 1 1 d . . .
H34A H 0.0005 1.2305 0.1936 0.053 Uiso 1 1 calc R . .
H34B H -0.1163 1.0931 0.1674 0.053 Uiso 1 1 calc R . .
H34C H 0.0398 1.1038 0.1917 0.053 Uiso 1 1 calc R . .
C35 C -0.03555(19) 1.14650(18) 0.28242(12) 0.0262(5) Uani 1 1 d . . .
H35 H -0.0684 1.0559 0.2877 0.031 Uiso 1 1 calc R . .
C36 C -0.1406(2) 1.20626(19) 0.29886(13) 0.0369(6) Uani 1 1 d . . .
H36A H -0.1447 1.2078 0.3508 0.055 Uiso 1 1 calc R . .
H36B H -0.2300 1.1555 0.2652 0.055 Uiso 1 1 calc R . .
H36C H -0.1146 1.2938 0.2911 0.055 Uiso 1 1 calc R . .
C38 C 0.4328(2) 1.1344(2) 0.39807(14) 0.0356(6) Uani 1 1 d . . .
H38 H 0.3797 1.0471 0.4023 0.043 Uiso 1 1 calc R A 3
C24B C 0.0586(9) 0.6299(6) 0.4419(4) 0.025(2) Uani 0.434(13) 1 d P B 1
H24F H 0.0992 0.6464 0.4958 0.038 Uiso 0.434(13) 1 calc PR B 1
H24D H 0.1295 0.6353 0.4153 0.038 Uiso 0.434(13) 1 calc PR B 1
H24E H -0.0102 0.5442 0.4252 0.038 Uiso 0.434(13) 1 calc PR B 1
C24A C -0.0090(10) 0.6183(5) 0.4612(4) 0.045(2) Uani 0.566(13) 1 d P B 2
H24A H -0.0400 0.5391 0.4228 0.068 Uiso 0.566(13) 1 calc PR B 2
H24B H -0.0729 0.6130 0.4925 0.068 Uiso 0.566(13) 1 calc PR B 2
H24C H 0.0813 0.6305 0.4924 0.068 Uiso 0.566(13) 1 calc PR B 2
C37A C 0.4893(3) 1.1154(3) 0.33351(15) 0.0399(8) Uani 0.861(3) 1 d P C 3
H37A H 0.4150 1.0779 0.2878 0.060 Uiso 0.861(3) 1 calc PR C 3
H37B H 0.5413 1.0576 0.3405 0.060 Uiso 0.861(3) 1 calc PR C 3
H37C H 0.5491 1.1978 0.3293 0.060 Uiso 0.861(3) 1 calc PR C 3
C39A C 0.5477(3) 1.1922(3) 0.47139(15) 0.0452(9) Uani 0.861(3) 1 d P C 3
H39A H 0.5987 1.1338 0.4790 0.068 Uiso 0.861(3) 1 calc PR C 3
H39B H 0.5082 1.2049 0.5136 0.068 Uiso 0.861(3) 1 calc PR C 3
H39C H 0.6090 1.2746 0.4680 0.068 Uiso 0.861(3) 1 calc PR C 3
C37B C 0.5870(14) 1.2363(15) 0.3843(9) 0.038(5) Uani 0.139(3) 1 d P C 4
H37D H 0.6335 1.3060 0.4286 0.057 Uiso 0.139(3) 1 calc PR C 4
H37E H 0.5656 1.2719 0.3404 0.057 Uiso 0.139(3) 1 calc PR C 4
H37F H 0.6461 1.1866 0.3762 0.057 Uiso 0.139(3) 1 calc PR C 4
C39B C 0.4438(17) 1.0797(17) 0.4453(10) 0.043(5) Uani 0.139(3) 1 d P C 4
H39D H 0.3916 0.9886 0.4254 0.065 Uiso 0.139(3) 1 calc PR C 4
H39E H 0.4093 1.1131 0.4856 0.065 Uiso 0.139(3) 1 calc PR C 4
H39F H 0.5398 1.0908 0.4648 0.065 Uiso 0.139(3) 1 calc PR C 4

loop_
_atom_site_aniso_label
_atom_site_aniso_U_11
_atom_site_aniso_U_22
_atom_site_aniso_U_33
_atom_site_aniso_U_23
_atom_site_aniso_U_13
_atom_site_aniso_U_12
Mn 0.01531(16) 0.01353(15) 0.02150(18) 0.00104(13) 0.00151(13) 0.00342(13)
P1 0.0138(3) 0.0125(3) 0.0202(3) 0.0031(2) 0.0022(2) 0.0033(2)
P2 0.0137(3) 0.0157(3) 0.0183(3) 0.0018(2) 0.0028(2) 0.0034(2)
P3 0.0223(3) 0.0169(3) 0.0183(3) 0.0016(2) 0.0030(2) 0.0070(2)
B 0.0162(12) 0.0134(11) 0.0193(13) 0.0024(9) 0.0024(10) 0.0041(9)
N 0.0154(9) 0.0170(9) 0.0326(11) -0.0002(8) -0.0018(8) 0.0050(8)
C1 0.0181(10) 0.0155(10) 0.0148(10) 0.0051(8) -0.0015(8) 0.0068(8)
C2 0.0219(11) 0.0169(10) 0.0301(12) 0.0040(9) 0.0057(10) 0.0064(9)
C3 0.0194(11) 0.0226(11) 0.0349(13) 0.0121(10) 0.0035(10) 0.0007(9)
C4 0.0285(12) 0.0120(10) 0.0296(13) 0.0058(9) -0.0038(10) -0.0017(9)
C5 0.0304(12) 0.0148(10) 0.0202(11) 0.0027(9) -0.0013(9) 0.0065(9)
C6 0.0201(11) 0.0156(10) 0.0180(11) 0.0069(8) 0.0018(9) 0.0042(8)
C7 0.0144(10) 0.0128(9) 0.0182(11) 0.0017(8) 0.0032(8) 0.0020(8)
C8 0.0183(10) 0.0120(9) 0.0177(11) 0.0010(8) 0.0010(8) 0.0050(8)
C9 0.0195(11) 0.0127(10) 0.0222(11) 0.0026(8) 0.0048(9) 0.0048(8)
C10 0.0218(11) 0.0235(11) 0.0303(13) 0.0075(9) 0.0066(10) 0.0113(9)
C11 0.0158(10) 0.0142(10) 0.0256(12) 0.0074(9) 0.0050(9) 0.0059(8)
C12 0.0192(11) 0.0241(11) 0.0279(12) 0.0050(9) 0.0022(9) 0.0106(9)
C13 0.0289(12) 0.0257(11) 0.0260(12) 0.0096(10) 0.0080(10) 0.0089(10)
C14 0.0155(10) 0.0204(10) 0.0241(12) 0.0062(9) 0.0055(9) 0.0059(9)
C15 0.0284(12) 0.0277(12) 0.0240(12) 0.0006(9) 0.0050(10) 0.0114(10)
C16 0.0205(11) 0.0260(12) 0.0302(13) 0.0082(10) 0.0070(10) 0.0006(9)
C17 0.0143(10) 0.0236(11) 0.0200(11) 0.0040(9) 0.0043(9) 0.0039(9)
C18 0.0195(11) 0.0334(12) 0.0230(12) 0.0052(10) 0.0072(9) 0.0067(10)
C19 0.0222(12) 0.0341(13) 0.0241(12) 0.0021(10) -0.0004(10) 0.0101(10)
C20 0.0185(11) 0.0220(11) 0.0223(11) 0.0044(9) 0.0033(9) 0.0080(9)
C21 0.0229(11) 0.0286(12) 0.0296(13) 0.0055(10) 0.0032(10) 0.0135(10)
C22 0.0404(14) 0.0303(13) 0.0263(13) -0.0023(10) -0.0041(11) 0.0132(11)
C23 0.094(2) 0.0250(14) 0.0527(18) -0.0026(13) -0.0459(16) 0.0169(14)
C25 0.0391(14) 0.0359(13) 0.0359(14) -0.0031(11) 0.0105(11) 0.0186(11)
C26 0.0323(13) 0.0270(12) 0.0311(13) 0.0055(10) 0.0146(10) 0.0117(10)
C27 0.0559(17) 0.0461(15) 0.077(2) 0.0279(15) 0.0504(16) 0.0249(14)
C28 0.0238(11) 0.0194(11) 0.0173(11) 0.0035(9) 0.0027(9) 0.0036(9)
C29 0.0231(11) 0.0176(10) 0.0215(12) 0.0035(9) 0.0023(9) 0.0033(9)
C30 0.0367(14) 0.0211(12) 0.0328(13) 0.0038(10) 0.0005(11) 0.0106(10)
C31 0.0406(14) 0.0167(11) 0.0357(14) -0.0048(10) -0.0044(11) 0.0034(11)
C32 0.0264(12) 0.0262(12) 0.0328(14) -0.0026(10) -0.0068(10) -0.0045(10)
C33 0.0229(12) 0.0254(12) 0.0237(12) 0.0010(9) 0.0025(10) 0.0035(10)
C34 0.0352(13) 0.0253(12) 0.0348(14) 0.0019(10) -0.0067(11) 0.0085(10)
C35 0.0234(12) 0.0141(10) 0.0353(14) 0.0033(9) 0.0000(10) 0.0042(9)
C36 0.0333(13) 0.0231(12) 0.0514(16) 0.0053(11) 0.0036(12) 0.0118(10)
C38 0.0188(12) 0.0333(14) 0.0406(16) -0.0058(12) -0.0053(11) 0.0037(10)
C24B 0.030(4) 0.027(3) 0.014(3) 0.003(2) 0.001(2) 0.008(3)
C24A 0.057(5) 0.040(3) 0.028(3) 0.011(2) -0.001(3) 0.007(3)
C37A 0.0324(16) 0.0461(18) 0.0351(18) 0.0006(14) 0.0085(13) 0.0088(14)
C39A 0.0314(17) 0.060(2) 0.0331(17) -0.0077(15) -0.0074(13) 0.0181(15)
C37B 0.017(9) 0.042(10) 0.047(12) 0.005(9) 0.011(8) 0.000(8)
C39B 0.033(11) 0.055(13) 0.040(12) -0.009(10) 0.000(9) 0.028(10)

loop_
_atom_type_symbol
_atom_type_description
_atom_type_scat_dispersion_real
_atom_type_scat_dispersion_imag
_atom_type_scat_source
C C 0.0033 0.0016 'International Tables Vol C Tables 4.2.6.8 and 6.1.1.4'
H H 0.0000 0.0000 'International Tables Vol C Tables 4.2.6.8 and 6.1.1.4'
B B 0.0013 0.0007 'International Tables Vol C Tables 4.2.6.8 and 6.1.1.4'
N N 0.0061 0.0033 'International Tables Vol C Tables 4.2.6.8 and 6.1.1.4'
P P 0.1023 0.0942 'International Tables Vol C Tables 4.2.6.8 and 6.1.1.4'
Mn Mn 0.3368 0.7283 'International Tables Vol C Tables 4.2.6.8 and 6.1.1.4'

loop_
_geom_angle_atom_site_label_1
_geom_angle_atom_site_label_2
_geom_angle_atom_site_label_3
_geom_angle
N Mn P3 118.63(5)
N Mn P2 105.73(5)
P3 Mn P2 89.95(2)
N Mn P1 144.77(5)
P3 Mn P1 93.11(2)
P2 Mn P1 87.96(2)
C7 P1 C11 106.54(8)
C7 P1 C14 105.49(8)
C11 P1 C14 104.83(8)
C7 P1 Mn 103.27(6)
C11 P1 Mn 121.07(6)
C14 P1 Mn 114.40(6)
C8 P2 C20 103.81(8)
C8 P2 C17 110.64(8)
C20 P2 C17 101.54(9)
C8 P2 Mn 107.32(6)
C20 P2 Mn 118.28(6)
C17 P2 Mn 114.68(6)
C9 P3 C23 108.02(10)
C9 P3 C26 105.14(9)
C23 P3 C26 105.59(13)
C9 P3 Mn 105.88(6)
C23 P3 Mn 114.75(10)
C26 P3 Mn 116.81(7)
C1 B C8 108.83(15)
C1 B C9 106.66(15)
C8 B C9 111.20(15)
C1 B C7 104.31(14)
C8 B C7 113.10(15)
C9 B C7 112.25(15)
C28 N Mn 144.80(15)
C28 N H1 108.3(13)
Mn N H1 106.2(13)
C6 C1 C2 114.97(16)
C6 C1 B 124.70(16)
C2 C1 B 120.31(16)
C3 C2 C1 123.09(18)
C3 C2 H2 118.5
C1 C2 H2 118.5
C4 C3 C2 119.70(19)
C4 C3 H3 120.1
C2 C3 H3 120.1
C5 C4 C3 119.42(17)
C5 C4 H4 120.3
C3 C4 H4 120.3
C4 C5 C6 120.04(19)
C4 C5 H5 120.0
C6 C5 H5 120.0
C1 C6 C5 122.78(18)
C1 C6 H6 118.6
C5 C6 H6 118.6
B C7 P1 119.57(12)
B C7 H7A 107.4
P1 C7 H7A 107.4
B C7 H7B 107.4
P1 C7 H7B 107.4
H7A C7 H7B 107.0
B C8 P2 117.69(12)
B C8 H8A 107.9
P2 C8 H8A 107.9
B C8 H8B 107.9
P2 C8 H8B 107.9
H8A C8 H8B 107.2
B C9 P3 118.97(12)
B C9 H9A 107.6
P3 C9 H9A 107.6
B C9 H9B 107.6
P3 C9 H9B 107.6
H9A C9 H9B 107.0
C11 C10 H10A 109.5
C11 C10 H10B 109.5
H10A C10 H10B 109.5
C11 C10 H10C 109.5
H10A C10 H10C 109.5
H10B C10 H10C 109.5
C12 C11 C10 109.69(15)
C12 C11 P1 115.00(13)
C10 C11 P1 111.00(13)
C12 C11 H11 106.9
C10 C11 H11 106.9
P1 C11 H11 106.9
C11 C12 H12A 109.5
C11 C12 H12B 109.5
H12A C12 H12B 109.5
C11 C12 H12C 109.5
H12A C12 H12C 109.5
H12B C12 H12C 109.5
C14 C13 H13A 109.5
C14 C13 H13B 109.5
H13A C13 H13B 109.5
C14 C13 H13C 109.5
H13A C13 H13C 109.5
H13B C13 H13C 109.5
C15 C14 C13 110.70(16)
C15 C14 P1 117.66(13)
C13 C14 P1 111.46(13)
C15 C14 H14 105.3
C13 C14 H14 105.3
P1 C14 H14 105.3
C14 C15 H15A 109.5
C14 C15 H15B 109.5
H15A C15 H15B 109.5
C14 C15 H15C 109.5
H15A C15 H15C 109.5
H15B C15 H15C 109.5
C17 C16 H16A 109.5
C17 C16 H16B 109.5
H16A C16 H16B 109.5
C17 C16 H16C 109.5
H16A C16 H16C 109.5
H16B C16 H16C 109.5
C18 C17 C16 111.32(16)
C18 C17 P2 114.60(12)
C16 C17 P2 112.27(13)
C18 C17 H17 106.0
C16 C17 H17 106.0
P2 C17 H17 106.0
C17 C18 H18A 109.5
C17 C18 H18B 109.5
H18A C18 H18B 109.5
C17 C18 H18C 109.5
H18A C18 H18C 109.5
H18B C18 H18C 109.5
C20 C19 H19A 109.5
C20 C19 H19B 109.5
H19A C19 H19B 109.5
C20 C19 H19C 109.5
H19A C19 H19C 109.5
H19B C19 H19C 109.5
C19 C20 C21 110.63(15)
C19 C20 P2 110.89(13)
C21 C20 P2 114.79(13)
C19 C20 H20 106.7
C21 C20 H20 106.7
P2 C20 H20 106.7
C20 C21 H21A 109.5
C20 C21 H21B 109.5
H21A C21 H21B 109.5
C20 C21 H21C 109.5
H21A C21 H21C 109.5
H21B C21 H21C 109.5
C23 C22 H22A 109.5
C23 C22 H22B 109.5
H22A C22 H22B 109.5
C23 C22 H22C 109.5
H22A C22 H22C 109.5
H22B C22 H22C 109.5
C24B C23 C24A 35.6(2)
C24B C23 C22 117.0(3)
C24A C23 C22 121.8(3)
C24B C23 P3 123.0(3)
C24A C23 P3 122.8(3)
C22 C23 P3 113.80(16)
C24B C23 H23 58.4
C24A C23 H23 93.9
C22 C23 H23 94.2
P3 C23 H23 94.4
C26 C25 H25A 109.5
C26 C25 H25B 109.5
H25A C25 H25B 109.5
C26 C25 H25C 109.5
H25A C25 H25C 109.5
H25B C25 H25C 109.5
C27 C26 C25 111.23(18)
C27 C26 P3 116.62(15)
C25 C26 P3 112.13(14)
C27 C26 H26 105.3
C25 C26 H26 105.3
P3 C26 H26 105.3
C26 C27 H27A 109.5
C26 C27 H27B 109.5
H27A C27 H27B 109.5
C26 C27 H27C 109.5
H27A C27 H27C 109.5
H27B C27 H27C 109.5
N C28 C29 119.72(17)
N C28 C33 121.79(18)
C29 C28 C33 118.50(17)
C30 C29 C28 119.54(18)
C30 C29 C35 120.31(18)
C28 C29 C35 119.86(17)
C31 C30 C29 121.7(2)
C31 C30 H30 119.1
C29 C30 H30 119.1
C32 C31 C30 118.86(19)
C32 C31 H31 120.6
C30 C31 H31 120.6
C31 C32 C33 122.6(2)
C31 C32 H32 118.7
C33 C32 H32 118.7
C32 C33 C28 118.78(19)
C32 C33 C38 121.00(19)
C28 C33 C38 120.20(18)
C35 C34 H34A 109.5
C35 C34 H34B 109.5
H34A C34 H34B 109.5
C35 C34 H34C 109.5
H34A C34 H34C 109.5
H34B C34 H34C 109.5
C29 C35 C36 115.18(17)
C29 C35 C34 109.10(17)
C36 C35 C34 110.51(17)
C29 C35 H35 107.2
C36 C35 H35 107.2
C34 C35 H35 107.2
C35 C36 H36A 109.5
C35 C36 H36B 109.5
H36A C36 H36B 109.5
C35 C36 H36C 109.5
H36A C36 H36C 109.5
H36B C36 H36C 109.5
C39B C38 C37A 122.1(8)
C39B C38 C33 122.9(8)
C37A C38 C33 113.4(2)
C39B C38 C39A 57.9(9)
C37A C38 C39A 110.7(2)
C33 C38 C39A 114.06(19)
C39B C38 C37B 116.8(11)
C37A C38 C37B 53.1(5)
C33 C38 C37B 106.0(6)
C39A C38 C37B 67.3(6)
C39B C38 H38 48.1
C37A C38 H38 106.0
C33 C38 H38 106.0
C39A C38 H38 106.0
C37B C38 H38 147.1
C23 C24B H23 46.2
C23 C24B H24F 109.5
H23 C24B H24F 123.7
C23 C24B H24D 109.5
H23 C24B H24D 63.3
C23 C24B H24E 109.5
H23 C24B H24E 125.9
C23 C24A H24A 109.5
C23 C24A H24B 109.5
H24A C24A H24B 109.5
C23 C24A H24C 109.5
H24A C24A H24C 109.5
H24B C24A H24C 109.5
C38 C37A H37A 109.5
C38 C37A H37B 109.5
C38 C37A H37C 109.5
C38 C39A H39A 109.5
C38 C39A H39B 109.5
C38 C39A H39C 109.5
C38 C37B H37D 109.5
C38 C37B H37E 109.5
C38 C37B H37F 109.5
C38 C39B H39D 109.5
C38 C39B H39E 109.5
C38 C39B H39F 109.5

loop_
_geom_bond_atom_site_label_1
_geom_bond_atom_site_label_2
_geom_bond_distance
Mn N 1.997(2)
Mn P3 2.5637(6)
Mn P2 2.5813(6)
Mn P1 2.5877(6)
P1 C7 1.8225(17)
P1 C11 1.8528(18)
P1 C14 1.8674(19)
P2 C8 1.8313(17)
P2 C20 1.8616(19)
P2 C17 1.8700(19)
P3 C9 1.8267(18)
P3 C23 1.845(2)
P3 C26 1.852(2)
B C1 1.647(3)
B C8 1.665(3)
B C9 1.673(3)
B C7 1.682(3)
N C28 1.384(2)
N H1 0.826(18)
C1 C6 1.393(2)
C1 C2 1.400(2)
C2 C3 1.386(2)
C2 H2 0.9500
C3 C4 1.383(3)
C3 H3 0.9500
C4 C5 1.368(3)
C4 H4 0.9500
C5 C6 1.397(2)
C5 H5 0.9500
C6 H6 0.9500
C7 H7A 0.9900
C7 H7B 0.9900
C8 H8A 0.9900
C8 H8B 0.9900
C9 H9A 0.9900
C9 H9B 0.9900
C10 C11 1.531(3)
C10 H10A 0.9800
C10 H10B 0.9800
C10 H10C 0.9800
C11 C12 1.523(2)
C11 H11 1.0000
C12 H12A 0.9800
C12 H12B 0.9800
C12 H12C 0.9800
C13 C14 1.541(2)
C13 H13A 0.9800
C13 H13B 0.9800
C13 H13C 0.9800
C14 C15 1.528(2)
C14 H14 1.0000
C15 H15A 0.9800
C15 H15B 0.9800
C15 H15C 0.9800
C16 C17 1.528(2)
C16 H16A 0.9800
C16 H16B 0.9800
C16 H16C 0.9800
C17 C18 1.528(2)
C17 H17 1.0000
C18 H18A 0.9800
C18 H18B 0.9800
C18 H18C 0.9800
C19 C20 1.531(2)
C19 H19A 0.9800
C19 H19B 0.9800
C19 H19C 0.9800
C20 C21 1.536(2)
C20 H20 1.0000
C21 H21A 0.9800
C21 H21B 0.9800
C21 H21C 0.9800
C22 C23 1.499(3)
C22 H22A 0.9800
C22 H22B 0.9800
C22 H22C 0.9800
C23 C24B 1.402(6)
C23 C24A 1.390(5)
C23 H23 1.0454
C25 C26 1.528(3)
C25 H25A 0.9800
C25 H25B 0.9800
C25 H25C 0.9800
C26 C27 1.516(3)
C26 H26 1.0000
C27 H27A 0.9800
C27 H27B 0.9800
C27 H27C 0.9800
C28 C29 1.419(3)
C28 C33 1.431(3)
C29 C30 1.394(3)
C29 C35 1.508(3)
C30 C31 1.381(3)
C30 H30 0.9500
C31 C32 1.375(3)
C31 H31 0.9500
C32 C33 1.389(3)
C32 H32 0.9500
C33 C38 1.517(3)
C34 C35 1.532(3)
C34 H34A 0.9800
C34 H34B 0.9800
C34 H34C 0.9800
C35 C36 1.530(3)
C35 H35 1.0000
C36 H36A 0.9800
C36 H36B 0.9800
C36 H36C 0.9800
C38 C39B 1.155(19)
C38 C37A 1.472(3)
C38 C39A 1.548(3)
C38 C37B 1.795(14)
C38 H38 1.0000
C24B H23 1.2342
C24B H24F 0.9800
C24B H24D 0.9800
C24B H24E 0.9800
C24A H24A 0.9800
C24A H24B 0.9800
C24A H24C 0.9800
C37A H37A 0.9800
C37A H37B 0.9800
C37A H37C 0.9800
C39A H39A 0.9800
C39A H39B 0.9800
C39A H39C 0.9800
C37B H37D 0.9800
C37B H37E 0.9800
C37B H37F 0.9800
C39B H39D 0.9800
C39B H39E 0.9800
C39B H39F 0.9800
